data_2012408
loop_
_publ_author_name
'Yazicilar, Turan K.'
'Andac, Omer'
'Bekdemir, Yunus'
'Kutuk, Halil'
'Yilmaz, Veysel T.'
'Harrison, William T. A.'

_publ_section_title
;
 Sodium <i>p</i>-nitrobenzoxasulfamate monohydrate
;
_journal_issue 1
_journal_name_full 'Acta Crystallographica Section C'
_journal_page_first m21
_journal_page_last m22
_journal_paper_doi 10.1107/S0108270101017930
_journal_volume 58
_journal_year 2002
_chemical_formula_moiety 'Na +, C6 H3 N2 O5 S -, H2 O'
_chemical_formula_sum 'C6 H5 N2 Na O6 S'
_chemical_formula_weight 256.17
_chemical_name_systematic
;
  Sodium p-nitrobenzoxasulfamate monohydrate
;
_space_group_IT_number 15
_symmetry_cell_setting monoclinic
_symmetry_space_group_name_Hall '-C 2yc'
_symmetry_space_group_name_H-M 'C 1 2/c 1'
_atom_sites_solution_primary direct
_atom_sites_solution_secondary difmap
_audit_creation_method SHELXL-97
_cell_angle_alpha 90.00
_cell_angle_beta 99.6770(10)
_cell_angle_gamma 90.00
_cell_formula_units_Z 8
_cell_length_a 13.0610(7)
_cell_length_b 6.8155(4)
_cell_length_c 20.7293(11)
_cell_measurement_reflns_used 3359
_cell_measurement_temperature 298(2)
_cell_measurement_theta_max 27.52
_cell_measurement_theta_min 3.15
_cell_volume 1819.01(17)
_computing_cell_refinement 'SAINT (Bruker, 1999)'
_computing_data_collection 'SMART (Bruker, 1999)'
_computing_data_reduction SAINT
_computing_molecular_graphics 'ORTEP3 for Windows (Farrugia, 1997)'
_computing_publication_material 'SHELXL97 (Sheldrick,1997)'
_computing_structure_refinement 'SHELXL97 (Sheldrick, 1997)'
_computing_structure_solution 'SHELXS97 (Sheldrick, 1990)'
_diffrn_ambient_temperature 298(2)
_diffrn_measured_fraction_theta_full .998
_diffrn_measured_fraction_theta_max .998
_diffrn_measurement_device_type 'Bruker SMART1000 CCD area detector'
_diffrn_measurement_method \w
_diffrn_radiation_monochromator graphite
_diffrn_radiation_source 'fine-focus sealed tube'
_diffrn_radiation_type MoK\a
_diffrn_radiation_wavelength .71069
_diffrn_reflns_av_R_equivalents .023
_diffrn_reflns_av_sigmaI/netI .021
_diffrn_reflns_limit_h_max 15
_diffrn_reflns_limit_h_min -16
_diffrn_reflns_limit_k_max 7
_diffrn_reflns_limit_k_min -8
_diffrn_reflns_limit_l_max 26
_diffrn_reflns_limit_l_min -26
_diffrn_reflns_number 6528
_diffrn_reflns_theta_full 27.52
_diffrn_reflns_theta_max 27.52
_diffrn_reflns_theta_min 1.99
_diffrn_standards_decay_% 0
_diffrn_standards_interval_count 0
_diffrn_standards_number 0
_exptl_absorpt_coefficient_mu .420
_exptl_absorpt_correction_T_max .949
_exptl_absorpt_correction_T_min .761
_exptl_absorpt_correction_type multi-scan
_exptl_absorpt_process_details 'SADABS (Bruker, 1999)'
_exptl_crystal_colour yellow
_exptl_crystal_density_diffrn 1.871
_exptl_crystal_density_meas ?
_exptl_crystal_density_method 'not measured'
_exptl_crystal_description Column
_exptl_crystal_F_000 1040
_exptl_crystal_size_max .55
_exptl_crystal_size_mid .16
_exptl_crystal_size_min .11
_refine_diff_density_max .26
_refine_diff_density_min -.37
_refine_ls_extinction_method none
_refine_ls_goodness_of_fit_ref 1.038
_refine_ls_hydrogen_treatment mixed
_refine_ls_matrix_type full
_refine_ls_number_parameters 151
_refine_ls_number_reflns 2096
_refine_ls_number_restraints 3
_refine_ls_restrained_S_all 1.038
_refine_ls_R_factor_all .0371
_refine_ls_R_factor_gt .0300
_refine_ls_shift/su_max .001
_refine_ls_shift/su_mean .000
_refine_ls_structure_factor_coef Fsqd
_refine_ls_weighting_details 'calc w=1/[\s^2^(Fo^2^)+(0.050P)^2^+0.652P] where P=(Fo^2^+2Fc^2^)/3'
_refine_ls_weighting_scheme calc
_refine_ls_wR_factor_gt .0815
_refine_ls_wR_factor_ref .0850
_reflns_number_gt 1758
_reflns_number_total 2096
_reflns_threshold_expression I>2\s(I)
_cod_data_source_file bm1465.cif
_cod_data_source_block I
_cod_depositor_comments
;
The following automatic conversions were performed:
'_symmetry_cell_setting' value 'Monoclinic' changed to 'monoclinic'
according to '/home/saulius/struct/CIF-dictionaries/cif_core.dic'
dictionary named 'cif_core.dic' version 2.4.1 from 2010-06-29.

Automatic conversion script
Id: cif_fix_enum 1527 2010-12-29 10:47:43Z saulius 

The following automatic conversions were performed:

'_symmetry_cell_setting' value 'Monoclinic' changed to 'monoclinic'
according to /home/saulius/struct/CIF-dictionaries/cif_core.dic
dictionary named 'cif_core.dic' version 2.4.1 from 2010-06-29.

Automatic conversion script
Id: cif_fix_values 1715 2011-07-08 13:25:40Z adriana 

The following automatic conversions were performed:

'_exptl_crystal_density_meas' value 'not measured' was changed to '?'
- the value is perceived as not measured.

Automatic conversion script
Id: cif_fix_values 3008 2015-01-20 13:52:24Z robertas 
;
_cod_original_sg_symbol_H-M 'C 2/c'
_cod_database_code 2012408
_cod_database_fobs_code 2012408

loop_
_symmetry_equiv_pos_as_xyz
'x, y, z'
'-x, y, -z+1/2'
'x+1/2, y+1/2, z'
'-x+1/2, y+1/2, -z+1/2'
'-x, -y, -z'
'x, -y, z-1/2'
'-x+1/2, -y+1/2, -z'
'x+1/2, -y+1/2, z-1/2'

loop_
_atom_site_label
_atom_site_fract_x
_atom_site_fract_y
_atom_site_fract_z
_atom_site_U_iso_or_equiv
_atom_site_adp_type
_atom_site_calc_flag
_atom_site_refinement_flags
_atom_site_occupancy
_atom_site_disorder_assembly
_atom_site_disorder_group
_atom_site_type_symbol
S1 .92560(3) .19080(6) .15613(2) .02760(13) Uani d . 1 . . S
Na1 .70264(6) -.03018(10) .23785(3) .0414(2) Uani d . 1 . . Na
O1W .63443(9) .28414(18) .24050(6) .0342(3) Uani d D 1 . . O
H1W1 .5972(14) .342(3) .2114(7) .051 Uiso d D 1 . . H
H2W1 .6116(16) .310(3) .2741(6) .051 Uiso d D 1 . . H
O1 1.00939(10) .32593(19) .17193(6) .0422(3) Uani d . 1 . . O
O2 .84291(10) .21684(19) .19272(6) .0392(3) Uani d . 1 . . O
O3 .87654(10) .22657(17) .07865(5) .0352(3) Uani d . 1 . . O
O4 .80116(11) -.3934(2) -.12360(6) .0473(3) Uani d . 1 . . O
O5 .78181(12) -.0843(2) -.14476(6) .0538(4) Uani d . 1 . . O
N1 .95956(10) -.0322(2) .15242(6) .0296(3) Uani d . 1 . . N
N2 .80933(11) -.2208(2) -.10668(7) .0363(3) Uani d . 1 . . N
C1 .92845(11) -.0968(2) .08939(7) .0250(3) Uani d . 1 . . C
C2 .93669(13) -.2855(2) .06555(8) .0305(3) Uani d . 1 . . C
H2 .9683 -.3844 .0928 .037 Uiso calc R 1 . . H
C3 .89724(12) -.3238(2) .00093(8) .0321(4) Uani d . 1 . . C
H3 .9007 -.4502 -.0155 .039 Uiso calc R 1 . . H
C4 .85239(11) -.1745(2) -.03979(7) .0285(3) Uani d . 1 . . C
C5 .84363(12) .0177(2) -.01812(8) .0292(3) Uani d . 1 . . C
H5 .8140 .1174 -.0458 .035 Uiso calc R 1 . . H
C6 .88135(11) .0492(2) .04626(7) .0256(3) Uani d . 1 . . C

loop_
_atom_site_aniso_label
_atom_site_aniso_U_11
_atom_site_aniso_U_22
_atom_site_aniso_U_33
_atom_site_aniso_U_12
_atom_site_aniso_U_13
_atom_site_aniso_U_23
S1 .0309(2) .0266(2) .0252(2) .00165(14) .00442(14) .00046(14)
Na1 .0607(5) .0303(4) .0351(4) .0110(3) .0134(3) .0036(3)
O1W .0378(6) .0358(7) .0285(6) .0107(5) .0043(5) .0011(5)
O1 .0434(7) .0390(7) .0429(7) -.0107(5) .0035(6) .0000(6)
O2 .0408(7) .0391(7) .0403(7) .0035(5) .0145(5) -.0063(5)
O3 .0498(7) .0265(6) .0268(6) .0116(5) -.0011(5) .0016(5)
O4 .0503(8) .0527(9) .0404(7) -.0163(7) .0115(6) -.0160(6)
O5 .0641(9) .0653(10) .0276(6) .0019(8) -.0052(6) .0035(6)
N1 .0360(7) .0281(7) .0239(6) .0069(6) .0031(5) .0035(5)
N2 .0306(7) .0504(9) .0290(7) -.0083(6) .0080(6) -.0063(6)
C1 .0227(7) .0277(8) .0252(7) .0025(6) .0058(5) .0038(6)
C2 .0344(8) .0251(8) .0324(8) .0059(6) .0068(6) .0053(6)
C3 .0332(8) .0275(8) .0371(9) .0007(6) .0100(7) -.0037(6)
C4 .0250(7) .0370(9) .0240(7) -.0026(6) .0059(6) -.0017(6)
C5 .0274(7) .0329(8) .0268(8) .0034(6) .0029(6) .0060(6)
C6 .0267(7) .0237(7) .0270(7) .0029(6) .0058(6) .0016(6)

loop_
_atom_type_symbol
_atom_type_description
_atom_type_scat_dispersion_real
_atom_type_scat_dispersion_imag
_atom_type_scat_source
C C .0033 .0016 'International Tables Vol C Tables 4.2.6.8 and 6.1.1.4'
H H .0000 .0000 'International Tables Vol C Tables 4.2.6.8 and 6.1.1.4'
N N .0061 .0033 'International Tables Vol C Tables 4.2.6.8 and 6.1.1.4'
O O .0106 .0060 'International Tables Vol C Tables 4.2.6.8 and 6.1.1.4'
S S .1246 .1234 'International Tables Vol C Tables 4.2.6.8 and 6.1.1.4'
Na Na .0362 .0249 'International Tables Vol C Tables 4.2.6.8 and 6.1.1.4'

loop_
_geom_angle_atom_site_label_1
_geom_angle_atom_site_label_2
_geom_angle_atom_site_label_3
_geom_angle_site_symmetry_1
_geom_angle_site_symmetry_3
_geom_angle
O1 S1 O2 . . 114.62(8)
O1 S1 N1 . . 114.79(8)
O2 S1 N1 . . 112.70(8)
O1 S1 O3 . . 106.66(7)
O2 S1 O3 . . 107.12(7)
N1 S1 O3 . . 99.25(6)
O1W Na1 O2 . 4_645 121.10(5)
O1W Na1 O4 . 7_645 106.08(5)
O2 Na1 O4 4_645 7_645 117.99(6)
O1W Na1 O1W . 4_645 142.73(5)
O2 Na1 O1W 4_645 4_645 79.24(5)
O4 Na1 O1W 7_645 4_645 86.70(5)
O1W Na1 O5 . 6_556 78.16(5)
O2 Na1 O5 4_645 6_556 75.66(5)
O4 Na1 O5 7_645 6_556 157.15(6)
O1W Na1 O5 4_645 6_556 77.71(5)
O1W Na1 O2 . . 74.05(5)
O2 Na1 O2 4_645 . 153.05(4)
O4 Na1 O2 7_645 . 72.87(5)
O1W Na1 O2 4_645 . 76.82(4)
O5 Na1 O2 6_556 . 87.25(5)
O1W Na1 O1 . 3_445 90.94(5)
O2 Na1 O1 4_645 3_445 75.44(5)
O4 Na1 O1 7_645 3_445 65.37(5)
O1W Na1 O1 4_645 3_445 125.78(5)
O5 Na1 O1 6_556 3_445 137.47(5)
O2 Na1 O1 . 3_445 129.38(5)
Na1 O1W Na1 . 4_655 98.96(4)
Na1 O1W H1W1 . . 127.9(15)
Na1 O1W H1W1 4_655 . 106.2(16)
Na1 O1W H2W1 . . 114.2(14)
Na1 O1W H2W1 4_655 . 99.4(16)
H1W1 O1W H2W1 . . 105.8(17)
S1 O1 Na1 . 3 157.05(8)
S1 O2 Na1 . 4_655 134.15(8)
S1 O2 Na1 . . 134.90(7)
Na1 O2 Na1 4_655 . 89.39(4)
C6 O3 S1 . . 107.53(9)
N2 O4 Na1 . 7_645 118.24(11)
N2 O5 Na1 . 6 148.51(12)
C1 N1 S1 . . 108.19(10)
O4 N2 O5 . . 122.54(15)
O4 N2 C4 . . 119.10(15)
O5 N2 C4 . . 118.36(15)
N1 C1 C2 . . 127.39(14)
N1 C1 C6 . . 113.89(14)
C2 C1 C6 . . 118.71(14)
C3 C2 C1 . . 118.89(14)
C3 C2 H2 . . 120.6
C1 C2 H2 . . 120.6
C2 C3 C4 . . 120.24(15)
C2 C3 H3 . . 119.9
C4 C3 H3 . . 119.9
C3 C4 C5 . . 122.79(15)
C3 C4 N2 . . 118.77(15)
C5 C4 N2 . . 118.39(14)
C6 C5 C4 . . 115.35(14)
C6 C5 H5 . . 122.3
C4 C5 H5 . . 122.3
C5 C6 O3 . . 124.97(13)
C5 C6 C1 . . 124.00(15)
O3 C6 C1 . . 111.01(13)

loop_
_geom_bond_atom_site_label_1
_geom_bond_atom_site_label_2
_geom_bond_site_symmetry_2
_geom_bond_distance
_geom_bond_publ_flag
S1 O1 . 1.4257(13) y
S1 O2 . 1.4312(12) y
S1 O3 . 1.6442(11) y
S1 N1 . 1.5889(13) y
Na1 O1W . 2.3244(14) y
Na1 O1W 4_645 2.4516(15) y
Na1 O1 3_445 2.8355(15) y
Na1 O2 4_645 2.3846(14) y
Na1 O2 . 2.7644(15) y
Na1 O4 7_645 2.4173(14) y
Na1 O5 6_556 2.5988(15) y
Na1 Na1 4_655 3.6314(6) y
O1W H1W1 . .811(9) n
O1W H2W1 . .821(9) n
O3 C6 . 1.3893(18) y
N1 C1 . 1.374(2) y
O4 N2 . 1.227(2) y
O5 N2 . 1.234(2) y
N2 C4 . 1.441(2) y
C1 C6 . 1.408(2) y
C1 C2 . 1.388(2) y
C2 C3 . 1.377(2) y
C2 H2 . .9300 n
C3 C4 . 1.387(2) y
C3 H3 . .9300 n
C4 C5 . 1.396(2) y
C5 C6 . 1.360(2) y
C5 H5 . .9300 n

loop_
_geom_hbond_atom_site_label_D
_geom_hbond_atom_site_label_H
_geom_hbond_atom_site_label_A
_geom_hbond_site_symmetry_A
_geom_hbond_distance_DH
_geom_hbond_distance_HA
_geom_hbond_distance_DA
_geom_hbond_angle_DHA
O1W H1W1 N1 3_455 .811(9) 2.173(12) 2.9521(17) 161(2)
O1W H2W1 N1 4_655 .821(9) 2.196(12) 2.9859(17) 161(2)
C2 H2 O1 1_545 .93 2.57 3.475(2) 166

loop_
_geom_torsion_atom_site_label_1
_geom_torsion_atom_site_label_2
_geom_torsion_atom_site_label_3
_geom_torsion_atom_site_label_4
_geom_torsion
O1 S1 O3 C6 122.54(11)
O2 S1 O3 C6 -114.28(11)
N1 S1 O3 C6 3.06(11)
O1 S1 N1 C1 -116.69(11)
O2 S1 N1 C1 109.63(11)
O3 S1 N1 C1 -3.42(12)
S1 N1 C1 C2 -175.71(13)
S1 N1 C1 C6 2.82(16)
N1 C1 C2 C3 177.54(15)
C6 C1 C2 C3 -.9(2)
C1 C2 C3 C4 1.6(2)
C2 C3 C4 C5 -.8(2)
C2 C3 C4 N2 -178.32(14)
O4 N2 C4 C3 9.4(2)
O5 N2 C4 C3 -170.80(15)
O4 N2 C4 C5 -168.26(14)
O5 N2 C4 C5 11.6(2)
C3 C4 C5 C6 -.6(2)
N2 C4 C5 C6 176.92(13)
C4 C5 C6 O3 -177.07(14)
C4 C5 C6 C1 1.3(2)
S1 O3 C6 C5 176.79(13)
S1 O3 C6 C1 -1.73(15)
N1 C1 C6 C5 -179.21(14)
C2 C1 C6 C5 -.5(2)
N1 C1 C6 O3 -.66(19)
C2 C1 C6 O3 178.01(13)
